data_7104349
loop_
_publ_author_name
'Barrett, Anthony G M'
'Crimmin, Mark R'
'Hill, Michael S'
'Hitchcock, Peter B'
'Lomas, Sarah L'
'Procopiou, Panayiotis A'
'Suntharalingam, Kogularamanan'

_publ_section_title
;
 Catalytic 2,3,4-hexatriene formation by terminal alkyne coupling at
 calcium.
;
_journal_issue 17
_journal_name_full 'Chemical communications (Cambridge, England)'
_journal_page_first 2299
_journal_page_last 2301
_journal_paper_doi 10.1039/b818848c
_journal_volume 34
_journal_year 2009
_chemical_formula_sum 'C58.4 H89.6 Ca N6 O2'
_chemical_formula_weight 947.84
_chemical_name_systematic
;
?
;
_space_group_IT_number 15
_symmetry_cell_setting monoclinic
_symmetry_space_group_name_Hall '-C 2yc'
_symmetry_space_group_name_H-M 'C 1 2/c 1'
_atom_sites_solution_hydrogens geom
_atom_sites_solution_primary direct
_atom_sites_solution_secondary difmap
_audit_creation_method SHELXL-97
_cell_angle_alpha 90.00
_cell_angle_beta 121.19
_cell_angle_gamma 90.00
_cell_formula_units_Z 8
_cell_length_a 44.3151(3)
_cell_length_b 12.43580(10)
_cell_length_c 24.4870(2)
_cell_measurement_reflns_used 69907
_cell_measurement_temperature 150(2)
_cell_measurement_theta_max 27.485
_cell_measurement_theta_min 2.910
_cell_volume 11544.16(15)
_computing_cell_refinement 'HKL Scalepack (Otwinowski & Minor 1997)'
_computing_data_collection 'Collect (Bruker AXS BV, 1997-2004)'
_computing_data_reduction 'Denzo & Scalepack (Otwinowski & Minor, 1997)'
_computing_molecular_graphics 'ORTEX (P.McArdle, 1995)'
_computing_publication_material 'SHELXL-97/2 (Sheldrick,1997)'
_computing_structure_refinement 'SHELXL-97 (Sheldrick, 1997)'
_computing_structure_solution 'SHELXS-97 (Sheldrick, 1990)'
_diffrn_ambient_temperature 150(2)
_diffrn_measured_fraction_theta_full 0.995
_diffrn_measured_fraction_theta_max 0.995
_diffrn_measurement_device_type '95mm CCD camera on \k-goniostat'
_diffrn_measurement_method CCD
_diffrn_radiation_monochromator graphite
_diffrn_radiation_source 'fine-focus sealed tube'
_diffrn_radiation_type MoK\a
_diffrn_radiation_wavelength 0.71073
_diffrn_reflns_av_R_equivalents 0.0867
_diffrn_reflns_av_sigmaI/netI 0.0430
_diffrn_reflns_limit_h_max 57
_diffrn_reflns_limit_h_min -57
_diffrn_reflns_limit_k_max 16
_diffrn_reflns_limit_k_min -16
_diffrn_reflns_limit_l_max 31
_diffrn_reflns_limit_l_min -31
_diffrn_reflns_number 100189
_diffrn_reflns_theta_full 27.48
_diffrn_reflns_theta_max 27.48
_diffrn_reflns_theta_min 3.68
_exptl_absorpt_coefficient_mu 0.152
_exptl_absorpt_correction_T_max 0.99
_exptl_absorpt_correction_T_min 0.81
_exptl_absorpt_correction_type multi-scan
_exptl_absorpt_process_details
;
multi-scan from symmetry-related measurements
Sortav (Blessing 1995)
;
_exptl_crystal_colour Colorless
_exptl_crystal_density_diffrn 1.091
_exptl_crystal_density_method 'not measured'
_exptl_crystal_description Block
_exptl_crystal_F_000 4144
_exptl_crystal_size_max 0.20
_exptl_crystal_size_mid 0.10
_exptl_crystal_size_min 0.10
_refine_diff_density_max 0.566
_refine_diff_density_min -0.425
_refine_diff_density_rms 0.050
_refine_ls_extinction_method none
_refine_ls_goodness_of_fit_ref 1.061
_refine_ls_hydrogen_treatment mixed
_refine_ls_matrix_type full
_refine_ls_number_parameters 673
_refine_ls_number_reflns 13169
_refine_ls_number_restraints 12
_refine_ls_restrained_S_all 1.067
_refine_ls_R_factor_all 0.0765
_refine_ls_R_factor_gt 0.0499
_refine_ls_shift/su_max 0.001
_refine_ls_shift/su_mean 0.000
_refine_ls_structure_factor_coef Fsqd
_refine_ls_weighting_details 'calc w=1/[\s^2^(Fo^2^)+(0.0758P)^2^+8.1209P] where P=(Fo^2^+2Fc^2^)/3'
_refine_ls_weighting_scheme calc
_refine_ls_wR_factor_gt 0.1348
_refine_ls_wR_factor_ref 0.1533
_reflns_number_gt 9551
_reflns_number_total 13169
_reflns_threshold_expression >2sigma(I)
_cod_data_source_file b818848c.txt
_cod_data_source_block h08msh17
_cod_depositor_comments
;
The following automatic conversions were performed:
'_symmetry_cell_setting' value 'Monoclinic' changed to 'monoclinic'
according to '/home/saulius/struct/CIF-dictionaries/cif_core.dic'
dictionary named 'cif_core.dic' version 2.4.1 from
2010-06-29.

'_exptl_absorpt_correction_type' value 'Multi-Scan' changed
to 'multi-scan' according to
'/home/saulius/struct/CIF-dictionaries/cif_core.dic' dictionary named
'cif_core.dic' version 2.4.1 from 2010-06-29.

Automatic conversion script
Id: cif_fix_enum 1527 2010-12-29 10:47:43Z saulius 
;
_cod_original_sg_symbol_H-M C2/c
_cod_original_formula_sum 'C58.40 H89.60 Ca N6 O2'
_cod_database_code 7104349

loop_
_symmetry_equiv_pos_as_xyz
'x, y, z'
'-x, y, -z+1/2'
'x+1/2, y+1/2, z'
'-x+1/2, y+1/2, -z+1/2'
'-x, -y, -z'
'x, -y, z-1/2'
'-x+1/2, -y+1/2, -z'
'x+1/2, -y+1/2, z-1/2'

loop_
_atom_site_label
_atom_site_type_symbol
_atom_site_fract_x
_atom_site_fract_y
_atom_site_fract_z
_atom_site_U_iso_or_equiv
_atom_site_adp_type
_atom_site_occupancy
_atom_site_symmetry_multiplicity
_atom_site_calc_flag
_atom_site_refinement_flags
_atom_site_disorder_assembly
_atom_site_disorder_group
Ca1 Ca 0.140879(9) 0.68554(3) 0.230285(16) 0.02658(10) Uani 1 1 d . . .
O1 O 0.16995(3) 0.85313(10) 0.26359(6) 0.0332(3) Uani 1 1 d . J .
O2 O 0.12502(4) 0.50523(10) 0.19326(7) 0.0424(3) Uani 1 1 d . D .
N1 N 0.15181(3) 0.65393(11) 0.33905(6) 0.0267(3) Uani 1 1 d . . .
N2 N 0.18271(4) 0.60823(11) 0.36431(6) 0.0261(3) Uani 1 1 d . . .
N3 N 0.19335(4) 0.60346(11) 0.32269(7) 0.0276(3) Uani 1 1 d . . .
N4 N 0.08258(4) 0.76192(12) 0.16676(7) 0.0284(3) Uani 1 1 d . . .
N5 N 0.08334(4) 0.78648(12) 0.11517(7) 0.0298(3) Uani 1 1 d . . .
N6 N 0.11292(4) 0.75677(12) 0.11926(7) 0.0280(3) Uani 1 1 d . . .
C1 C 0.11562(5) 0.79304(15) 0.06672(8) 0.0319(4) Uani 1 1 d . . .
C2 C 0.12909(5) 0.71897(17) 0.04074(9) 0.0370(4) Uani 1 1 d . . .
C3 C 0.13388(6) 0.7523(2) -0.00850(10) 0.0495(5) Uani 1 1 d . . .
H3 H 0.1431 0.7032 -0.0259 0.059 Uiso 1 1 calc R . .
C4 C 0.12544(7) 0.8555(2) -0.03254(11) 0.0564(6) Uani 1 1 d . . .
H4 H 0.1288 0.8769 -0.0662 0.068 Uiso 1 1 calc R . .
C5 C 0.11219(6) 0.9266(2) -0.00782(10) 0.0509(5) Uani 1 1 d . . .
H5 H 0.1061 0.9969 -0.0253 0.061 Uiso 1 1 calc R . .
C6 C 0.10729(5) 0.89910(17) 0.04267(9) 0.0387(4) Uani 1 1 d . . .
C7 C 0.09355(6) 0.98443(17) 0.06855(11) 0.0442(5) Uani 1 1 d . . .
H7 H 0.0985 0.9591 0.1112 0.053 Uiso 1 1 calc R . .
C8 C 0.11217(8) 1.09324(18) 0.07887(13) 0.0601(6) Uani 1 1 d . . .
H8A H 0.1024 1.1453 0.0956 0.090 Uiso 1 1 calc R . .
H8B H 0.1085 1.1193 0.0381 0.090 Uiso 1 1 calc R . .
H8C H 0.1375 1.0846 0.1094 0.090 Uiso 1 1 calc R . .
C9 C 0.05357(7) 0.9989(2) 0.02610(14) 0.0661(7) Uani 1 1 d . . .
H9A H 0.0457 1.0543 0.0444 0.099 Uiso 1 1 calc R . .
H9B H 0.0418 0.9308 0.0235 0.099 Uiso 1 1 calc R . .
H9C H 0.0477 1.0209 -0.0168 0.099 Uiso 1 1 calc R . .
C10 C 0.13442(5) 0.60209(17) 0.06128(10) 0.0422(5) Uani 1 1 d . . .
H10 H 0.1415 0.5999 0.1072 0.051 Uiso 1 1 calc R . .
C11 C 0.09905(7) 0.5432(2) 0.02279(12) 0.0570(6) Uani 1 1 d . . .
H11A H 0.1021 0.4676 0.0359 0.086 Uiso 1 1 calc R . .
H11B H 0.0908 0.5475 -0.0228 0.086 Uiso 1 1 calc R . .
H11C H 0.0816 0.5769 0.0306 0.086 Uiso 1 1 calc R . .
C12 C 0.16298(7) 0.5440(2) 0.05523(13) 0.0605(6) Uani 1 1 d . . .
H12A H 0.1648 0.4693 0.0694 0.091 Uiso 1 1 calc R . .
H12B H 0.1857 0.5803 0.0819 0.091 Uiso 1 1 calc R . .
H12C H 0.1568 0.5452 0.0106 0.091 Uiso 1 1 calc R . .
C13 C 0.05048(4) 0.79615(15) 0.16192(8) 0.0309(4) Uani 1 1 d . . .
C14 C 0.01760(5) 0.75192(16) 0.11675(9) 0.0353(4) Uani 1 1 d . . .
C15 C -0.01234(5) 0.78755(19) 0.11605(10) 0.0479(5) Uani 1 1 d . . .
H15 H -0.0347 0.7593 0.0851 0.058 Uiso 1 1 calc R . .
C16 C -0.01040(6) 0.8625(2) 0.15892(12) 0.0591(7) Uani 1 1 d . . .
H16 H -0.0312 0.8851 0.1578 0.071 Uiso 1 1 calc R . .
C17 C 0.02189(6) 0.9048(2) 0.20358(11) 0.0541(6) Uani 1 1 d . . .
H17 H 0.0231 0.9564 0.2333 0.065 Uiso 1 1 calc R . .
C18 C 0.05266(5) 0.87360(17) 0.20591(10) 0.0394(4) Uani 1 1 d . . .
C19 C 0.01309(5) 0.66751(16) 0.06831(9) 0.0386(4) Uani 1 1 d . . .
H19 H 0.0371 0.6441 0.0787 0.046 Uiso 1 1 calc R . .
C20 C -0.00668(7) 0.5686(2) 0.07056(13) 0.0587(6) Uani 1 1 d . . .
H20A H -0.0091 0.5163 0.0386 0.088 Uiso 1 1 calc R . .
H20B H -0.0301 0.5900 0.0615 0.088 Uiso 1 1 calc R . .
H20C H 0.0065 0.5360 0.1131 0.088 Uiso 1 1 calc R . .
C21 C -0.00601(8) 0.7153(2) 0.00102(11) 0.0640(7) Uani 1 1 d . . .
H21A H -0.0087 0.6599 -0.0297 0.096 Uiso 1 1 calc R . .
H21B H 0.0078 0.7753 -0.0007 0.096 Uiso 1 1 calc R . .
H21C H -0.0293 0.7412 -0.0096 0.096 Uiso 1 1 calc R . .
C22 C 0.08710(5) 0.92960(19) 0.25250(11) 0.0491(5) Uani 1 1 d . . .
H22 H 0.1068 0.8866 0.2547 0.059 Uiso 1 1 calc R . .
C23 C 0.09365(6) 0.93714(19) 0.31992(11) 0.0515(5) Uani 1 1 d . . .
H23A H 0.0932 0.8649 0.3354 0.077 Uiso 1 1 calc R . .
H23B H 0.0752 0.9814 0.3195 0.077 Uiso 1 1 calc R . .
H23C H 0.1168 0.9700 0.3482 0.077 Uiso 1 1 calc R . .
C24 C 0.08803(9) 1.0412(3) 0.22750(15) 0.0785(9) Uani 1 1 d . . .
H24A H 0.1103 1.0768 0.2578 0.118 Uiso 1 1 calc R . .
H24B H 0.0682 1.0839 0.2227 0.118 Uiso 1 1 calc R . .
H24C H 0.0862 1.0344 0.1860 0.118 Uiso 1 1 calc R . .
C25 C 0.22554(4) 0.54727(14) 0.34520(8) 0.0279(4) Uani 1 1 d . . .
C26 C 0.24957(4) 0.59232(15) 0.32957(8) 0.0321(4) Uani 1 1 d . . .
C27 C 0.28154(5) 0.54055(18) 0.35039(9) 0.0400(4) Uani 1 1 d . . .
H27 H 0.2979 0.5710 0.3407 0.048 Uiso 1 1 calc R . .
C28 C 0.29011(5) 0.44593(18) 0.38484(9) 0.0442(5) Uani 1 1 d . . .
H28 H 0.3123 0.4127 0.3996 0.053 Uiso 1 1 calc R . .
C29 C 0.26619(5) 0.40034(17) 0.39759(9) 0.0403(5) Uani 1 1 d . . .
H29 H 0.2720 0.3345 0.4206 0.048 Uiso 1 1 calc R . .
C30 C 0.23345(5) 0.44788(15) 0.37775(8) 0.0330(4) Uani 1 1 d . . .
C31 C 0.23978(5) 0.69308(16) 0.28868(9) 0.0354(4) Uani 1 1 d . . .
H31 H 0.2255 0.7395 0.3003 0.043 Uiso 1 1 calc R . .
C32 C 0.27078(6) 0.76081(18) 0.29750(11) 0.0466(5) Uani 1 1 d . . .
H32A H 0.2618 0.8236 0.2693 0.070 Uiso 1 1 calc R . .
H32B H 0.2855 0.7175 0.2869 0.070 Uiso 1 1 calc R . .
H32C H 0.2849 0.7848 0.3420 0.070 Uiso 1 1 calc R . .
C33 C 0.21602(6) 0.66282(19) 0.21823(10) 0.0462(5) Uani 1 1 d . . .
H33A H 0.2096 0.7279 0.1919 0.069 Uiso 1 1 calc R . .
H33B H 0.1946 0.6279 0.2118 0.069 Uiso 1 1 calc R . .
H33C H 0.2286 0.6133 0.2058 0.069 Uiso 1 1 calc R . .
C34 C 0.20773(5) 0.38808(15) 0.39046(10) 0.0405(4) Uani 1 1 d . . .
H34 H 0.1840 0.4221 0.3635 0.049 Uiso 1 1 calc R . .
C35 C 0.20427(7) 0.26891(18) 0.37124(13) 0.0594(6) Uani 1 1 d . . .
H35A H 0.1976 0.2635 0.3264 0.089 Uiso 1 1 calc R . .
H35B H 0.1861 0.2348 0.3769 0.089 Uiso 1 1 calc R . .
H35C H 0.2269 0.2326 0.3982 0.089 Uiso 1 1 calc R . .
C36 C 0.21765(7) 0.3972(2) 0.45984(12) 0.0560(6) Uani 1 1 d . . .
H36A H 0.2003 0.3585 0.4658 0.084 Uiso 1 1 calc R . .
H36B H 0.2180 0.4732 0.4708 0.084 Uiso 1 1 calc R . .
H36C H 0.2411 0.3660 0.4876 0.084 Uiso 1 1 calc R . .
C37 C 0.13902(4) 0.66796(13) 0.38160(8) 0.0270(3) Uani 1 1 d . . .
C38 C 0.15776(4) 0.72354(14) 0.44000(8) 0.0294(4) Uani 1 1 d . . .
C39 C 0.14110(5) 0.74172(16) 0.47446(9) 0.0363(4) Uani 1 1 d . . .
H39 H 0.1534 0.7791 0.5140 0.044 Uiso 1 1 calc R . .
C40 C 0.10718(5) 0.70670(18) 0.45247(10) 0.0419(5) Uani 1 1 d . . .
H40 H 0.0963 0.7204 0.4765 0.050 Uiso 1 1 calc R . .
C41 C 0.08913(5) 0.65173(17) 0.39543(9) 0.0395(4) Uani 1 1 d . . .
H41 H 0.0658 0.6274 0.3805 0.047 Uiso 1 1 calc R . .
C42 C 0.10442(5) 0.63134(15) 0.35947(8) 0.0318(4) Uani 1 1 d . . .
C43 C 0.08509(5) 0.56240(17) 0.29979(10) 0.0408(5) Uani 1 1 d . . .
H43 H 0.0924 0.5874 0.2695 0.049 Uiso 1 1 calc R . .
C44 C 0.09683(7) 0.4465(2) 0.31671(13) 0.0612(6) Uani 1 1 d . . .
H44A H 0.0844 0.4019 0.2782 0.092 Uiso 1 1 calc R . .
H44B H 0.0913 0.4210 0.3484 0.092 Uiso 1 1 calc R . .
H44C H 0.1223 0.4416 0.3344 0.092 Uiso 1 1 calc R . .
C45 C 0.04501(6) 0.5710(2) 0.26551(11) 0.0555(6) Uani 1 1 d . . .
H45A H 0.0380 0.6465 0.2549 0.083 Uiso 1 1 calc R . .
H45B H 0.0369 0.5439 0.2934 0.083 Uiso 1 1 calc R . .
H45C H 0.0344 0.5283 0.2262 0.083 Uiso 1 1 calc R . .
C46 C 0.19504(5) 0.76618(16) 0.46860(8) 0.0355(4) Uani 1 1 d . . .
H46 H 0.2028 0.7521 0.4374 0.043 Uiso 1 1 calc R . .
C47 C 0.19696(6) 0.88787(19) 0.48028(11) 0.0501(5) Uani 1 1 d . . .
H47A H 0.2213 0.9124 0.4986 0.075 Uiso 1 1 calc R . .
H47B H 0.1890 0.9040 0.5100 0.075 Uiso 1 1 calc R . .
H47C H 0.1817 0.9250 0.4397 0.075 Uiso 1 1 calc R . .
C48 C 0.22029(5) 0.7069(2) 0.53045(9) 0.0508(6) Uani 1 1 d . . .
H48A H 0.2442 0.7351 0.5480 0.076 Uiso 1 1 calc R . .
H48B H 0.2200 0.6300 0.5216 0.076 Uiso 1 1 calc R . .
H48C H 0.2128 0.7178 0.5614 0.076 Uiso 1 1 calc R . .
C49 C 0.08907(6) 0.46475(19) 0.15626(11) 0.0481(5) Uani 1 1 d . . .
H49A H 0.0758 0.4835 0.1773 0.058 Uiso 0.60 1 calc PR A 1
H49B H 0.0767 0.4963 0.1129 0.058 Uiso 0.60 1 calc PR A 1
H49C H 0.0822(17) 0.496(5) 0.116(3) 0.058 Uiso 0.40 1 d P B 2
H49D H 0.0751(17) 0.500(5) 0.171(3) 0.058 Uiso 0.40 1 d P C 2
C50 C 0.09163(18) 0.3512(9) 0.1530(5) 0.073(3) Uani 0.60 1 d PD D 1
H50A H 0.0900 0.3304 0.1125 0.088 Uiso 0.60 1 calc PR D 1
H50B H 0.0724 0.3153 0.1552 0.088 Uiso 0.60 1 calc PR D 1
C51 C 0.12771(13) 0.3188(4) 0.2105(2) 0.0451(11) Uani 0.60 1 d PD D 1
H51A H 0.1360 0.2485 0.2043 0.054 Uiso 0.60 1 calc PR D 1
H51B H 0.1279 0.3189 0.2511 0.054 Uiso 0.60 1 calc PR D 1
C52 C 0.14894(7) 0.41688(18) 0.20521(12) 0.0544(6) Uani 1 1 d . . .
H52A H 0.1718 0.4274 0.2454 0.065 Uiso 0.60 1 calc PR D 1
H52B H 0.1531 0.4071 0.1695 0.065 Uiso 0.60 1 calc PR D 1
H52C H 0.1347(18) 0.346(6) 0.155(3) 0.065 Uiso 0.40 1 d P E 2
H52D H 0.1698(19) 0.436(5) 0.243(3) 0.065 Uiso 0.40 1 d P F 2
C53 C 0.18657(6) 0.88467(17) 0.33029(9) 0.0408(4) Uani 1 1 d . . .
H53A H 0.2000 0.8241 0.3589 0.049 Uiso 0.53 1 calc PR G 1
H53B H 0.1688 0.9094 0.3403 0.049 Uiso 0.53 1 calc PR G 1
H53C H 0.2076(14) 0.831(4) 0.355(2) 0.049 Uiso 0.47 1 d P H 2
H53D H 0.1682(13) 0.860(4) 0.347(2) 0.049 Uiso 0.47 1 d P I 2
C54 C 0.21195(16) 0.9791(5) 0.3374(3) 0.0539(13) Uani 0.53 1 d PD J 1
H54A H 0.2157 1.0306 0.3712 0.065 Uiso 0.53 1 calc PR J 1
H54B H 0.2350 0.9525 0.3456 0.065 Uiso 0.53 1 calc PR J 1
C55 C 0.1894(3) 1.0274(11) 0.2700(4) 0.081(4) Uani 0.53 1 d PD J 1
H55A H 0.1697 1.0708 0.2666 0.097 Uiso 0.53 1 calc PR J 1
H55B H 0.2038 1.0732 0.2592 0.097 Uiso 0.53 1 calc PR J 1
C56 C 0.17637(7) 0.93539(19) 0.22941(11) 0.0553(6) Uani 1 1 d . . .
H56A H 0.1939 0.9103 0.2188 0.066 Uiso 0.53 1 calc PR J 1
H56B H 0.1543 0.9533 0.1892 0.066 Uiso 0.53 1 calc PR J 1
H56C H 0.1477(16) 0.968(5) 0.205(3) 0.066 Uiso 0.47 1 d P K 2
H56D H 0.1697(15) 0.909(4) 0.184(3) 0.066 Uiso 0.47 1 d P L 2
C57 C 0.00301(13) 0.2431(6) 0.22621(19) 0.126(2) Uani 0.80 1 d PD . .
H57A H 0.0200 0.1850 0.2335 0.152 Uiso 0.80 1 calc PR . .
H57B H 0.0142 0.3122 0.2265 0.152 Uiso 0.80 1 calc PR . .
C58 C -0.03013(13) 0.2274(6) 0.1605(2) 0.143(2) Uani 0.80 1 d PD . .
H58A H -0.0390 0.1534 0.1582 0.172 Uiso 0.80 1 calc PR . .
H58B H -0.0485 0.2775 0.1566 0.172 Uiso 0.80 1 calc PR . .
C59 C -0.02545(18) 0.2447(8) 0.1037(3) 0.166(3) Uani 0.80 1 d PD . .
H59A H -0.0479 0.2318 0.0640 0.248 Uiso 0.80 1 calc PR . .
H59B H -0.0076 0.1947 0.1064 0.248 Uiso 0.80 1 calc PR . .
H59C H -0.0178 0.3188 0.1041 0.248 Uiso 0.80 1 calc PR . .
C50A C 0.0916(3) 0.3312(16) 0.1603(9) 0.075(4) Uani 0.40 1 d PD D 2
H50C H 0.0829 0.3010 0.1870 0.090 Uiso 0.40 1 calc PR D 2
H50D H 0.0791 0.2972 0.1176 0.090 Uiso 0.40 1 calc PR D 2
C51A C 0.1319(3) 0.3223(12) 0.1927(7) 0.098(5) Uani 0.40 1 d PDU D 2
H51C H 0.1412 0.2824 0.2333 0.117 Uiso 0.40 1 calc PR D 2
H51D H 0.1375 0.2795 0.1648 0.117 Uiso 0.40 1 calc PR D 2
C54A C 0.1943(2) 0.9997(5) 0.3342(3) 0.0574(16) Uani 0.47 1 d PD J 2
H54C H 0.2162 1.0180 0.3747 0.069 Uiso 0.47 1 calc PR J 2
H54D H 0.1746 1.0433 0.3302 0.069 Uiso 0.47 1 calc PR J 2
C55A C 0.1988(5) 1.0164(15) 0.2765(6) 0.116(7) Uani 0.47 1 d PD J 2
H55C H 0.1914 1.0897 0.2588 0.140 Uiso 0.47 1 calc PR J 2
H55D H 0.2238 1.0062 0.2891 0.140 Uiso 0.47 1 calc PR J 2

loop_
_atom_site_aniso_label
_atom_site_aniso_U_11
_atom_site_aniso_U_22
_atom_site_aniso_U_33
_atom_site_aniso_U_23
_atom_site_aniso_U_13
_atom_site_aniso_U_12
Ca1 0.02373(17) 0.02837(18) 0.02721(17) 0.00234(13) 0.01288(14) 0.00336(13)
O1 0.0351(7) 0.0324(6) 0.0313(6) 0.0017(5) 0.0166(5) -0.0033(5)
O2 0.0400(8) 0.0311(7) 0.0458(8) -0.0016(6) 0.0150(6) 0.0042(6)
N1 0.0208(7) 0.0319(7) 0.0276(7) 0.0013(6) 0.0127(6) 0.0013(6)
N2 0.0236(7) 0.0259(7) 0.0286(7) -0.0012(6) 0.0135(6) -0.0010(5)
N3 0.0227(7) 0.0314(8) 0.0295(7) 0.0009(6) 0.0142(6) 0.0025(6)
N4 0.0248(7) 0.0329(8) 0.0303(7) 0.0011(6) 0.0162(6) 0.0021(6)
N5 0.0260(7) 0.0319(8) 0.0305(7) 0.0000(6) 0.0139(6) 0.0008(6)
N6 0.0254(7) 0.0322(8) 0.0279(7) 0.0011(6) 0.0148(6) 0.0034(6)
C1 0.0252(8) 0.0420(10) 0.0268(8) 0.0005(7) 0.0122(7) -0.0013(7)
C2 0.0311(9) 0.0505(11) 0.0288(9) -0.0048(8) 0.0152(8) -0.0018(8)
C3 0.0486(12) 0.0705(16) 0.0371(10) -0.0059(10) 0.0277(10) -0.0021(11)
C4 0.0638(15) 0.0777(17) 0.0379(11) 0.0064(11) 0.0336(11) -0.0036(13)
C5 0.0528(13) 0.0589(14) 0.0409(11) 0.0137(10) 0.0242(10) -0.0006(11)
C6 0.0331(10) 0.0466(11) 0.0353(9) 0.0069(8) 0.0169(8) 0.0018(8)
C7 0.0451(11) 0.0394(11) 0.0509(12) 0.0125(9) 0.0269(10) 0.0077(9)
C8 0.0754(17) 0.0409(12) 0.0711(16) 0.0105(11) 0.0430(14) 0.0020(11)
C9 0.0512(14) 0.0602(16) 0.0814(18) 0.0206(14) 0.0304(13) 0.0191(12)
C10 0.0442(11) 0.0496(12) 0.0372(10) -0.0070(9) 0.0242(9) 0.0031(9)
C11 0.0607(15) 0.0533(14) 0.0589(14) -0.0138(11) 0.0323(12) -0.0095(11)
C12 0.0632(15) 0.0664(16) 0.0618(14) -0.0063(12) 0.0394(13) 0.0160(12)
C13 0.0242(8) 0.0367(10) 0.0326(9) 0.0034(7) 0.0152(7) 0.0032(7)
C14 0.0278(9) 0.0410(10) 0.0367(9) 0.0020(8) 0.0163(8) 0.0024(8)
C15 0.0243(9) 0.0671(14) 0.0473(11) -0.0076(10) 0.0150(9) -0.0016(9)
C16 0.0296(11) 0.0900(18) 0.0610(14) -0.0185(13) 0.0259(10) 0.0048(11)
C17 0.0357(11) 0.0742(16) 0.0563(13) -0.0209(12) 0.0265(10) 0.0025(10)
C18 0.0277(9) 0.0483(12) 0.0442(10) -0.0070(9) 0.0200(8) 0.0003(8)
C19 0.0287(9) 0.0416(11) 0.0399(10) -0.0029(8) 0.0138(8) 0.0005(8)
C20 0.0556(14) 0.0570(14) 0.0661(15) -0.0152(12) 0.0334(12) -0.0171(11)
C21 0.0792(18) 0.0566(15) 0.0391(11) -0.0043(11) 0.0186(12) 0.0077(13)
C22 0.0307(10) 0.0587(14) 0.0619(13) -0.0250(11) 0.0268(10) -0.0048(9)
C23 0.0412(12) 0.0519(13) 0.0495(12) -0.0119(10) 0.0151(10) 0.0004(10)
C24 0.088(2) 0.084(2) 0.0833(19) -0.0196(16) 0.0579(18) -0.0381(17)
C25 0.0229(8) 0.0325(9) 0.0246(8) -0.0038(7) 0.0096(7) 0.0042(7)
C26 0.0264(9) 0.0420(10) 0.0280(8) -0.0046(7) 0.0143(7) 0.0038(7)
C27 0.0288(9) 0.0589(13) 0.0345(9) -0.0023(9) 0.0179(8) 0.0088(9)
C28 0.0318(10) 0.0619(13) 0.0352(10) 0.0002(9) 0.0147(8) 0.0198(9)
C29 0.0391(10) 0.0417(11) 0.0318(9) 0.0013(8) 0.0124(8) 0.0151(9)
C30 0.0302(9) 0.0346(10) 0.0281(8) -0.0043(7) 0.0108(7) 0.0051(7)
C31 0.0313(9) 0.0427(10) 0.0390(10) 0.0002(8) 0.0229(8) 0.0033(8)
C32 0.0440(12) 0.0530(13) 0.0547(12) -0.0050(10) 0.0339(10) -0.0052(10)
C33 0.0429(11) 0.0558(13) 0.0389(10) 0.0064(9) 0.0205(9) 0.0040(10)
C34 0.0390(11) 0.0315(10) 0.0451(11) 0.0043(8) 0.0177(9) 0.0037(8)
C35 0.0565(14) 0.0335(11) 0.0667(15) 0.0028(11) 0.0168(12) 0.0013(10)
C36 0.0663(15) 0.0519(13) 0.0584(14) 0.0088(11) 0.0383(12) -0.0012(11)
C37 0.0241(8) 0.0296(9) 0.0293(8) 0.0031(7) 0.0152(7) 0.0021(6)
C38 0.0253(8) 0.0343(9) 0.0296(8) 0.0013(7) 0.0151(7) 0.0014(7)
C39 0.0336(10) 0.0450(11) 0.0331(9) -0.0055(8) 0.0192(8) -0.0004(8)
C40 0.0372(10) 0.0555(12) 0.0450(11) -0.0037(9) 0.0297(9) 0.0008(9)
C41 0.0276(9) 0.0508(12) 0.0443(11) -0.0026(9) 0.0215(8) -0.0049(8)
C42 0.0263(8) 0.0368(10) 0.0326(9) 0.0000(7) 0.0155(7) -0.0032(7)
C43 0.0311(10) 0.0532(12) 0.0397(10) -0.0083(9) 0.0195(8) -0.0125(9)
C44 0.0494(13) 0.0533(14) 0.0723(16) -0.0196(12) 0.0254(12) -0.0085(11)
C45 0.0342(11) 0.0746(16) 0.0477(12) -0.0046(11) 0.0141(9) -0.0134(11)
C46 0.0279(9) 0.0508(11) 0.0291(9) -0.0075(8) 0.0157(7) -0.0064(8)
C47 0.0535(13) 0.0568(13) 0.0449(11) -0.0186(10) 0.0290(10) -0.0215(11)
C48 0.0297(10) 0.0832(17) 0.0326(10) -0.0002(10) 0.0114(8) 0.0038(10)
C49 0.0427(12) 0.0454(12) 0.0410(11) -0.0047(10) 0.0108(10) 0.0030(10)
C50 0.045(3) 0.031(5) 0.076(4) -0.004(3) -0.016(3) -0.008(2)
C51 0.044(2) 0.0235(18) 0.042(2) -0.0010(16) 0.0040(19) -0.0010(15)
C52 0.0498(13) 0.0373(12) 0.0561(13) -0.0063(10) 0.0133(11) 0.0113(10)
C53 0.0473(12) 0.0386(11) 0.0328(9) -0.0035(8) 0.0180(9) -0.0032(9)
C54 0.063(4) 0.047(3) 0.045(3) -0.006(2) 0.023(3) -0.017(3)
C55 0.167(10) 0.039(4) 0.082(7) -0.004(4) 0.097(7) -0.027(5)
C56 0.0742(17) 0.0442(13) 0.0431(12) 0.0061(10) 0.0274(12) -0.0172(12)
C57 0.120(4) 0.153(5) 0.081(3) -0.011(3) 0.034(3) -0.013(4)
C58 0.110(4) 0.197(7) 0.099(4) -0.036(4) 0.038(3) -0.002(4)
C59 0.115(5) 0.259(9) 0.098(4) -0.003(5) 0.037(4) -0.042(5)
C50A 0.094(9) 0.021(5) 0.102(8) 0.004(4) 0.045(7) 0.007(4)
C51A 0.082(6) 0.077(6) 0.106(7) -0.002(4) 0.029(4) 0.004(4)
C54A 0.080(5) 0.042(3) 0.061(4) -0.013(3) 0.044(4) -0.019(3)
C55A 0.171(10) 0.097(13) 0.091(8) -0.047(6) 0.075(7) -0.101(9)

loop_
_atom_type_symbol
_atom_type_description
_atom_type_scat_dispersion_real
_atom_type_scat_dispersion_imag
_atom_type_scat_source
C C 0.0033 0.0016 'International Tables Vol C Tables 4.2.6.8 and 6.1.1.4'
H H 0.0000 0.0000 'International Tables Vol C Tables 4.2.6.8 and 6.1.1.4'
N N 0.0061 0.0033 'International Tables Vol C Tables 4.2.6.8 and 6.1.1.4'
O O 0.0106 0.0060 'International Tables Vol C Tables 4.2.6.8 and 6.1.1.4'
Ca Ca 0.2262 0.3064 'International Tables Vol C Tables 4.2.6.8 and 6.1.1.4'

loop_
_geom_angle_atom_site_label_1
_geom_angle_atom_site_label_2
_geom_angle_atom_site_label_3
_geom_angle
_geom_angle_site_symmetry_1
_geom_angle_site_symmetry_3
_geom_angle_publ_flag
O1 Ca1 O2 164.10(5) . . ?
O1 Ca1 N4 94.91(5) . . ?
O2 Ca1 N4 96.81(5) . . ?
O1 Ca1 N3 87.82(5) . . ?
O2 Ca1 N3 84.95(5) . . ?
N4 Ca1 N3 159.49(5) . . ?
O1 Ca1 N1 90.05(4) . . ?
O2 Ca1 N1 96.58(5) . . ?
N4 Ca1 N1 107.64(5) . . ?
N3 Ca1 N1 51.96(4) . . ?
O1 Ca1 N6 86.40(5) . . ?
O2 Ca1 N6 92.14(5) . . ?
N4 Ca1 N6 52.88(5) . . ?
N3 Ca1 N6 147.62(5) . . ?
N1 Ca1 N6 159.65(5) . . ?
O1 Ca1 N5 90.08(4) . . ?
O2 Ca1 N5 95.67(4) . . ?
N4 Ca1 N5 26.36(4) . . ?
N3 Ca1 N5 174.05(4) . . ?
N1 Ca1 N5 133.65(4) . . ?
N6 Ca1 N5 26.54(4) . . ?
O1 Ca1 N2 89.28(4) . . ?
O2 Ca1 N2 90.47(4) . . ?
N4 Ca1 N2 133.31(4) . . ?
N3 Ca1 N2 26.23(4) . . ?
N1 Ca1 N2 25.73(4) . . ?
N6 Ca1 N2 172.87(4) . . ?
N5 Ca1 N2 159.36(4) . . ?
C56 O1 C53 108.86(15) . . ?
C56 O1 Ca1 131.49(12) . . ?
C53 O1 Ca1 119.59(11) . . ?
C52 O2 C49 108.32(16) . . ?
C52 O2 Ca1 126.61(13) . . ?
C49 O2 Ca1 125.04(12) . . ?
N2 N1 C37 114.95(13) . . ?
N2 N1 Ca1 98.72(9) . . ?
C37 N1 Ca1 146.29(10) . . ?
N1 N2 N3 110.99(13) . . ?
N1 N2 Ca1 55.55(8) . . ?
N3 N2 Ca1 55.46(8) . . ?
N2 N3 C25 114.15(13) . . ?
N2 N3 Ca1 98.30(9) . . ?
C25 N3 Ca1 146.97(11) . . ?
N5 N4 C13 111.72(13) . . ?
N5 N4 Ca1 99.13(9) . . ?
C13 N4 Ca1 148.97(11) . . ?
N6 N5 N4 112.43(13) . . ?
N6 N5 Ca1 57.96(8) . . ?
N4 N5 Ca1 54.51(8) . . ?
N5 N6 C1 112.86(13) . . ?
N5 N6 Ca1 95.50(9) . . ?
C1 N6 Ca1 150.40(11) . . ?
C6 C1 C2 120.00(17) . . ?
C6 C1 N6 123.05(16) . . ?
C2 C1 N6 116.86(16) . . ?
C3 C2 C1 118.99(19) . . ?
C3 C2 C10 120.39(18) . . ?
C1 C2 C10 120.29(16) . . ?
C4 C3 C2 121.2(2) . . ?
C4 C3 H3 119.4 . . ?
C2 C3 H3 119.4 . . ?
C5 C4 C3 119.81(19) . . ?
C5 C4 H4 120.1 . . ?
C3 C4 H4 120.1 . . ?
C4 C5 C6 122.1(2) . . ?
C4 C5 H5 118.9 . . ?
C6 C5 H5 118.9 . . ?
C5 C6 C1 117.89(19) . . ?
C5 C6 C7 118.48(19) . . ?
C1 C6 C7 123.63(17) . . ?
C6 C7 C9 111.9(2) . . ?
C6 C7 C8 112.81(18) . . ?
C9 C7 C8 110.01(19) . . ?
C6 C7 H7 107.3 . . ?
C9 C7 H7 107.3 . . ?
C8 C7 H7 107.3 . . ?
C7 C8 H8A 109.5 . . ?
C7 C8 H8B 109.5 . . ?
H8A C8 H8B 109.5 . . ?
C7 C8 H8C 109.5 . . ?
H8A C8 H8C 109.5 . . ?
H8B C8 H8C 109.5 . . ?
C7 C9 H9A 109.5 . . ?
C7 C9 H9B 109.5 . . ?
H9A C9 H9B 109.5 . . ?
C7 C9 H9C 109.5 . . ?
H9A C9 H9C 109.5 . . ?
H9B C9 H9C 109.5 . . ?
C2 C10 C12 114.54(19) . . ?
C2 C10 C11 108.65(18) . . ?
C12 C10 C11 110.40(19) . . ?
C2 C10 H10 107.7 . . ?
C12 C10 H10 107.7 . . ?
C11 C10 H10 107.7 . . ?
C10 C11 H11A 109.5 . . ?
C10 C11 H11B 109.5 . . ?
H11A C11 H11B 109.5 . . ?
C10 C11 H11C 109.5 . . ?
H11A C11 H11C 109.5 . . ?
H11B C11 H11C 109.5 . . ?
C10 C12 H12A 109.5 . . ?
C10 C12 H12B 109.5 . . ?
H12A C12 H12B 109.5 . . ?
C10 C12 H12C 109.5 . . ?
H12A C12 H12C 109.5 . . ?
H12B C12 H12C 109.5 . . ?
C14 C13 C18 120.04(16) . . ?
C14 C13 N4 121.98(16) . . ?
C18 C13 N4 117.93(15) . . ?
C15 C14 C13 118.57(18) . . ?
C15 C14 C19 118.17(17) . . ?
C13 C14 C19 123.25(16) . . ?
C16 C15 C14 121.70(19) . . ?
C16 C15 H15 119.2 . . ?
C14 C15 H15 119.1 . . ?
C15 C16 C17 119.60(19) . . ?
C15 C16 H16 120.2 . . ?
C17 C16 H16 120.2 . . ?
C16 C17 C18 121.3(2) . . ?
C16 C17 H17 119.4 . . ?
C18 C17 H17 119.4 . . ?
C17 C18 C13 118.80(18) . . ?
C17 C18 C22 119.01(18) . . ?
C13 C18 C22 122.05(16) . . ?
C14 C19 C20 112.00(18) . . ?
C14 C19 C21 110.40(17) . . ?
C20 C19 C21 110.11(19) . . ?
C14 C19 H19 108.1 . . ?
C20 C19 H19 108.1 . . ?
C21 C19 H19 108.1 . . ?
C19 C20 H20A 109.5 . . ?
C19 C20 H20B 109.5 . . ?
H20A C20 H20B 109.5 . . ?
C19 C20 H20C 109.5 . . ?
H20A C20 H20C 109.5 . . ?
H20B C20 H20C 109.5 . . ?
C19 C21 H21A 109.5 . . ?
C19 C21 H21B 109.5 . . ?
H21A C21 H21B 109.5 . . ?
C19 C21 H21C 109.5 . . ?
H21A C21 H21C 109.5 . . ?
H21B C21 H21C 109.5 . . ?
C18 C22 C23 113.25(18) . . ?
C18 C22 C24 109.9(2) . . ?
C23 C22 C24 110.44(19) . . ?
C18 C22 H22 107.7 . . ?
C23 C22 H22 107.7 . . ?
C24 C22 H22 107.7 . . ?
C22 C23 H23A 109.5 . . ?
C22 C23 H23B 109.5 . . ?
H23A C23 H23B 109.5 . . ?
C22 C23 H23C 109.5 . . ?
H23A C23 H23C 109.5 . . ?
H23B C23 H23C 109.5 . . ?
C22 C24 H24A 109.5 . . ?
C22 C24 H24B 109.5 . . ?
H24A C24 H24B 109.5 . . ?
C22 C24 H24C 109.5 . . ?
H24A C24 H24C 109.5 . . ?
H24B C24 H24C 109.5 . . ?
C30 C25 N3 123.78(15) . . ?
C30 C25 C26 119.70(15) . . ?
N3 C25 C26 116.39(15) . . ?
C27 C26 C25 118.85(17) . . ?
C27 C26 C31 120.80(17) . . ?
C25 C26 C31 120.31(15) . . ?
C28 C27 C26 121.57(19) . . ?
C28 C27 H27 119.2 . . ?
C26 C27 H27 119.2 . . ?
C29 C28 C27 119.36(17) . . ?
C29 C28 H28 120.3 . . ?
C27 C28 H28 120.3 . . ?
C28 C29 C30 122.00(19) . . ?
C28 C29 H29 119.0 . . ?
C30 C29 H29 119.0 . . ?
C29 C30 C25 118.36(18) . . ?
C29 C30 C34 118.29(17) . . ?
C25 C30 C34 123.32(16) . . ?
C26 C31 C32 115.60(16) . . ?
C26 C31 C33 109.55(16) . . ?
C32 C31 C33 109.76(16) . . ?
C26 C31 H31 107.2 . . ?
C32 C31 H31 107.2 . . ?
C33 C31 H31 107.2 . . ?
C31 C32 H32A 109.5 . . ?
C31 C32 H32B 109.5 . . ?
H32A C32 H32B 109.5 . . ?
C31 C32 H32C 109.5 . . ?
H32A C32 H32C 109.5 . . ?
H32B C32 H32C 109.5 . . ?
C31 C33 H33A 109.5 . . ?
C31 C33 H33B 109.5 . . ?
H33A C33 H33B 109.5 . . ?
C31 C33 H33C 109.5 . . ?
H33A C33 H33C 109.5 . . ?
H33B C33 H33C 109.5 . . ?
C30 C34 C36 112.17(17) . . ?
C30 C34 C35 112.00(18) . . ?
C36 C34 C35 109.81(18) . . ?
C30 C34 H34 107.5 . . ?
C36 C34 H34 107.5 . . ?
C35 C34 H34 107.5 . . ?
C34 C35 H35A 109.5 . . ?
C34 C35 H35B 109.5 . . ?
H35A C35 H35B 109.5 . . ?
C34 C35 H35C 109.5 . . ?
H35A C35 H35C 109.5 . . ?
H35B C35 H35C 109.5 . . ?
C34 C36 H36A 109.5 . . ?
C34 C36 H36B 109.5 . . ?
H36A C36 H36B 109.5 . . ?
C34 C36 H36C 109.5 . . ?
H36A C36 H36C 109.5 . . ?
H36B C36 H36C 109.5 . . ?
C38 C37 C42 120.04(15) . . ?
C38 C37 N1 123.46(15) . . ?
C42 C37 N1 116.25(15) . . ?
C39 C38 C37 118.31(16) . . ?
C39 C38 C46 117.00(15) . . ?
C37 C38 C46 124.68(15) . . ?
C40 C39 C38 121.55(17) . . ?
C40 C39 H39 119.2 . . ?
C38 C39 H39 119.2 . . ?
C41 C40 C39 119.69(17) . . ?
C41 C40 H40 120.2 . . ?
C39 C40 H40 120.2 . . ?
C40 C41 C42 121.13(17) . . ?
C40 C41 H41 119.4 . . ?
C42 C41 H41 119.4 . . ?
C41 C42 C37 119.27(16) . . ?
C41 C42 C43 119.82(16) . . ?
C37 C42 C43 120.71(15) . . ?
C44 C43 C42 109.34(18) . . ?
C44 C43 C45 110.78(18) . . ?
C42 C43 C45 113.92(17) . . ?
C44 C43 H43 107.5 . . ?
C42 C43 H43 107.5 . . ?
C45 C43 H43 107.5 . . ?
C43 C44 H44A 109.5 . . ?
C43 C44 H44B 109.5 . . ?
H44A C44 H44B 109.5 . . ?
C43 C44 H44C 109.5 . . ?
H44A C44 H44C 109.5 . . ?
H44B C44 H44C 109.5 . . ?
C43 C45 H45A 109.5 . . ?
C43 C45 H45B 109.5 . . ?
H45A C45 H45B 109.5 . . ?
C43 C45 H45C 109.5 . . ?
H45A C45 H45C 109.5 . . ?
H45B C45 H45C 109.5 . . ?
C38 C46 C48 110.64(16) . . ?
C38 C46 C47 111.89(16) . . ?
C48 C46 C47 110.45(17) . . ?
C38 C46 H46 107.9 . . ?
C48 C46 H46 107.9 . . ?
C47 C46 H46 107.9 . . ?
C46 C47 H47A 109.5 . . ?
C46 C47 H47B 109.5 . . ?
H47A C47 H47B 109.5 . . ?
C46 C47 H47C 109.5 . . ?
H47A C47 H47C 109.5 . . ?
H47B C47 H47C 109.5 . . ?
C46 C48 H48A 109.5 . . ?
C46 C48 H48B 109.5 . . ?
H48A C48 H48B 109.5 . . ?
C46 C48 H48C 109.5 . . ?
H48A C48 H48C 109.5 . . ?
H48B C48 H48C 109.5 . . ?
C50 C49 O2 106.6(3) . . ?
C50 C49 C50A 7.0(12) . . ?
O2 C49 C50A 106.9(5) . . ?
C50 C49 H49A 110.4 . . ?
O2 C49 H49A 110.4 . . ?
C50A C49 H49A 104.1 . . ?
C50 C49 H49B 110.4 . . ?
O2 C49 H49B 110.4 . . ?
C50A C49 H49B 116.2 . . ?
H49A C49 H49B 108.6 . . ?
C50 C49 H49C 110(4) . . ?
O2 C49 H49C 99(4) . . ?
C50A C49 H49C 117(4) . . ?
H49A C49 H49C 118.7 . . ?
H49B C49 H49C 12.2 . . ?
C50 C49 H49D 124(4) . . ?
O2 C49 H49D 109(4) . . ?
C50A C49 H49D 118(4) . . ?
H49A C49 H49D 15.0 . . ?
H49B C49 H49D 96.3 . . ?
H49C C49 H49D 105(5) . . ?
C49 C50 C51 106.5(6) . . ?
C49 C50 H50A 110.4 . . ?
C51 C50 H50A 110.4 . . ?
C49 C50 H50B 110.4 . . ?
C51 C50 H50B 110.4 . . ?
H50A C50 H50B 108.6 . . ?
C50 C51 C52 96.0(5) . . ?
C50 C51 H51A 112.6 . . ?
C52 C51 H51A 112.6 . . ?
C50 C51 H51B 112.6 . . ?
C52 C51 H51B 112.6 . . ?
H51A C51 H51B 110.1 . . ?
C50 C51 H52C 74(2) . . ?
C52 C51 H52C 51(2) . . ?
H51A C51 H52C 78.8 . . ?
H51B C51 H52C 163.7 . . ?
C51A C52 O2 110.7(6) . . ?
C51A C52 C51 19.8(7) . . ?
O2 C52 C51 101.4(3) . . ?
C51A C52 H52A 120.5 . . ?
O2 C52 H52A 111.5 . . ?
C51 C52 H52A 111.5 . . ?
C51A C52 H52B 91.7 . . ?
O2 C52 H52B 111.5 . . ?
C51 C52 H52B 111.5 . . ?
H52A C52 H52B 109.3 . . ?
C51A C52 H52C 45(3) . . ?
O2 C52 H52C 111(3) . . ?
C51 C52 H52C 64(3) . . ?
H52A C52 H52C 137.3 . . ?
H52B C52 H52C 48.6 . . ?
C51A C52 H52D 127(4) . . ?
O2 C52 H52D 105(4) . . ?
C51 C52 H52D 116(4) . . ?
H52A C52 H52D 7.3 . . ?
H52B C52 H52D 110.7 . . ?
H52C C52 H52D 144(5) . . ?
O1 C53 C54A 107.6(3) . . ?
O1 C53 C54 104.1(2) . . ?
C54A C53 C54 29.8(3) . . ?
O1 C53 H53A 110.9 . . ?
C54A C53 H53A 131.6 . . ?
C54 C53 H53A 110.9 . . ?
O1 C53 H53B 110.9 . . ?
C54A C53 H53B 82.5 . . ?
C54 C53 H53B 110.9 . . ?
H53A C53 H53B 109.0 . . ?
O1 C53 H53C 105(3) . . ?
C54A C53 H53C 118(3) . . ?
C54 C53 H53C 92(3) . . ?
H53A C53 H53C 22.8 . . ?
H53B C53 H53C 129.9 . . ?
O1 C53 H53D 107(2) . . ?
C54A C53 H53D 115(2) . . ?
C54 C53 H53D 141(2) . . ?
H53A C53 H53D 79.6 . . ?
H53B C53 H53D 34.3 . . ?
H53C C53 H53D 102(4) . . ?
C55 C54 C53 98.1(5) . . ?
C55 C54 H54A 112.1 . . ?
C53 C54 H54A 112.1 . . ?
C55 C54 H54B 112.1 . . ?
C53 C54 H54B 112.1 . . ?
H54A C54 H54B 109.8 . . ?
C56 C55 C54 103.7(7) . . ?
C56 C55 H55A 111.0 . . ?
C54 C55 H55A 111.0 . . ?
C56 C55 H55B 111.0 . . ?
C54 C55 H55B 111.0 . . ?
H55A C55 H55B 109.0 . . ?
C55 C56 O1 107.1(3) . . ?
C55 C56 C55A 15.4(9) . . ?
O1 C56 C55A 106.8(4) . . ?
C55 C56 H56A 110.3 . . ?
O1 C56 H56A 110.3 . . ?
C55A C56 H56A 96.7 . . ?
C55 C56 H56B 110.3 . . ?
O1 C56 H56B 110.3 . . ?
C55A C56 H56B 123.2 . . ?
H56A C56 H56B 108.5 . . ?
C55 C56 H56C 91(3) . . ?
O1 C56 H56C 93(3) . . ?
C55A C56 H56C 106(3) . . ?
H56A C56 H56C 140.8 . . ?
H56B C56 H56C 32.3 . . ?
C55 C56 H56D 142(3) . . ?
O1 C56 H56D 111(3) . . ?
C55A C56 H56D 139(3) . . ?
H56A C56 H56D 56.7 . . ?
H56B C56 H56D 54.8 . . ?
H56C C56 H56D 86(4) . . ?
C57 C57 C58 113.9(6) 2 . ?
C57 C57 H57A 108.8 2 . ?
C58 C57 H57A 108.8 . . ?
C57 C57 H57B 108.8 2 . ?
C58 C57 H57B 108.8 . . ?
H57A C57 H57B 107.7 . . ?
C59 C58 C57 115.6(5) . . ?
C59 C58 H58A 108.4 . . ?
C57 C58 H58A 108.4 . . ?
C59 C58 H58B 108.4 . . ?
C57 C58 H58B 108.4 . . ?
H58A C58 H58B 107.4 . . ?
C58 C59 H59A 109.5 . . ?
C58 C59 H59B 109.5 . . ?
H59A C59 H59B 109.5 . . ?
C58 C59 H59C 109.5 . . ?
H59A C59 H59C 109.5 . . ?
H59B C59 H59C 109.5 . . ?
C51A C50A C49 97.3(11) . . ?
C51A C50A H50C 112.3 . . ?
C49 C50A H50C 112.3 . . ?
C51A C50A H50D 112.3 . . ?
C49 C50A H50D 112.3 . . ?
H50C C50A H50D 109.9 . . ?
C52 C51A C50A 114.8(13) . . ?
C52 C51A H52C 69(4) . . ?
C50A C51A H52C 99(4) . . ?
C52 C51A H51C 108.6 . . ?
C50A C51A H51C 108.6 . . ?
H52C C51A H51C 149.4 . . ?
C52 C51A H51D 108.6 . . ?
C50A C51A H51D 108.6 . . ?
H52C C51A H51D 50.0 . . ?
H51C C51A H51D 107.6 . . ?
C53 C54A C55A 102.1(8) . . ?
C53 C54A H54C 111.4 . . ?
C55A C54A H54C 111.4 . . ?
C53 C54A H54D 111.4 . . ?
C55A C54A H54D 111.4 . . ?
H54C C54A H54D 109.2 . . ?
C56 C55A C54A 105.7(9) . . ?
C56 C55A H55C 110.6 . . ?
C54A C55A H55C 110.6 . . ?
C56 C55A H55D 110.6 . . ?
C54A C55A H55D 110.6 . . ?
H55C C55A H55D 108.7 . . ?

loop_
_geom_bond_atom_site_label_1
_geom_bond_atom_site_label_2
_geom_bond_distance
_geom_bond_site_symmetry_2
_geom_bond_publ_flag
Ca1 O1 2.3623(13) . ?
Ca1 O2 2.3841(14) . ?
Ca1 N4 2.4154(14) . ?
Ca1 N3 2.4738(14) . ?
Ca1 N1 2.4791(14) . ?
Ca1 N6 2.4944(14) . ?
Ca1 N5 2.9290(15) . ?
Ca1 N2 2.9717(14) . ?
O1 C56 1.440(2) . ?
O1 C53 1.455(2) . ?
O2 C52 1.447(3) . ?
O2 C49 1.455(3) . ?
N1 N2 1.3052(19) . ?
N1 C37 1.431(2) . ?
N2 N3 1.3275(19) . ?
N3 C25 1.419(2) . ?
N4 N5 1.317(2) . ?
N4 C13 1.430(2) . ?
N5 N6 1.3148(19) . ?
N6 C1 1.426(2) . ?
C1 C6 1.413(3) . ?
C1 C2 1.415(3) . ?
C2 C3 1.391(3) . ?
C2 C10 1.516(3) . ?
C3 C4 1.380(4) . ?
C3 H3 0.9500 . ?
C4 C5 1.364(3) . ?
C4 H4 0.9500 . ?
C5 C6 1.404(3) . ?
C5 H5 0.9500 . ?
C6 C7 1.516(3) . ?
C7 C9 1.531(3) . ?
C7 C8 1.536(3) . ?
C7 H7 1.0000 . ?
C8 H8A 0.9800 . ?
C8 H8B 0.9800 . ?
C8 H8C 0.9800 . ?
C9 H9A 0.9800 . ?
C9 H9B 0.9800 . ?
C9 H9C 0.9800 . ?
C10 C12 1.529(3) . ?
C10 C11 1.533(3) . ?
C10 H10 1.0000 . ?
C11 H11A 0.9800 . ?
C11 H11B 0.9800 . ?
C11 H11C 0.9800 . ?
C12 H12A 0.9800 . ?
C12 H12B 0.9800 . ?
C12 H12C 0.9800 . ?
C13 C14 1.407(3) . ?
C13 C18 1.411(3) . ?
C14 C15 1.390(3) . ?
C14 C19 1.518(3) . ?
C15 C16 1.373(3) . ?
C15 H15 0.9500 . ?
C16 C17 1.379(3) . ?
C16 H16 0.9500 . ?
C17 C18 1.390(3) . ?
C17 H17 0.9500 . ?
C18 C22 1.521(3) . ?
C19 C20 1.527(3) . ?
C19 C21 1.530(3) . ?
C19 H19 1.0000 . ?
C20 H20A 0.9800 . ?
C20 H20B 0.9800 . ?
C20 H20C 0.9800 . ?
C21 H21A 0.9800 . ?
C21 H21B 0.9800 . ?
C21 H21C 0.9800 . ?
C22 C23 1.524(3) . ?
C22 C24 1.525(4) . ?
C22 H22 1.0000 . ?
C23 H23A 0.9800 . ?
C23 H23B 0.9800 . ?
C23 H23C 0.9800 . ?
C24 H24A 0.9800 . ?
C24 H24B 0.9800 . ?
C24 H24C 0.9800 . ?
C25 C30 1.413(3) . ?
C25 C26 1.420(2) . ?
C26 C27 1.391(2) . ?
C26 C31 1.520(3) . ?
C27 C28 1.382(3) . ?
C27 H27 0.9500 . ?
C28 C29 1.373(3) . ?
C28 H28 0.9500 . ?
C29 C30 1.400(3) . ?
C29 H29 0.9500 . ?
C30 C34 1.522(3) . ?
C31 C32 1.528(3) . ?
C31 C33 1.531(3) . ?
C31 H31 1.0000 . ?
C32 H32A 0.9800 . ?
C32 H32B 0.9800 . ?
C32 H32C 0.9800 . ?
C33 H33A 0.9800 . ?
C33 H33B 0.9800 . ?
C33 H33C 0.9800 . ?
C34 C36 1.523(3) . ?
C34 C35 1.538(3) . ?
C34 H34 1.0000 . ?
C35 H35A 0.9800 . ?
C35 H35B 0.9800 . ?
C35 H35C 0.9800 . ?
C36 H36A 0.9800 . ?
C36 H36B 0.9800 . ?
C36 H36C 0.9800 . ?
C37 C38 1.408(2) . ?
C37 C42 1.411(2) . ?
C38 C39 1.398(2) . ?
C38 C46 1.517(2) . ?
C39 C40 1.379(3) . ?
C39 H39 0.9500 . ?
C40 C41 1.379(3) . ?
C40 H40 0.9500 . ?
C41 C42 1.384(3) . ?
C41 H41 0.9500 . ?
C42 C43 1.519(3) . ?
C43 C44 1.515(3) . ?
C43 C45 1.525(3) . ?
C43 H43 1.0000 . ?
C44 H44A 0.9800 . ?
C44 H44B 0.9800 . ?
C44 H44C 0.9800 . ?
C45 H45A 0.9800 . ?
C45 H45B 0.9800 . ?
C45 H45C 0.9800 . ?
C46 C48 1.528(3) . ?
C46 C47 1.534(3) . ?
C46 H46 1.0000 . ?
C47 H47A 0.9800 . ?
C47 H47B 0.9800 . ?
C47 H47C 0.9800 . ?
C48 H48A 0.9800 . ?
C48 H48B 0.9800 . ?
C48 H48C 0.9800 . ?
C49 C50 1.422(12) . ?
C49 C50A 1.665(19) . ?
C49 H49A 0.9900 . ?
C49 H49B 0.9900 . ?
C49 H49C 0.95(7) . ?
C49 H49D 0.96(7) . ?
C50 C51 1.539(2) . ?
C50 H50A 0.9900 . ?
C50 H50B 0.9900 . ?
C51 C52 1.585(6) . ?
C51 H51A 0.9900 . ?
C51 H51B 0.9900 . ?
C51 H52C 1.58(7) . ?
C52 C51A 1.344(15) . ?
C52 H52A 0.9900 . ?
C52 H52B 0.9900 . ?
C52 H52C 1.37(7) . ?
C52 H52D 0.94(7) . ?
C53 C54A 1.463(7) . ?
C53 C54 1.572(6) . ?
C53 H53A 0.9900 . ?
C53 H53B 0.9900 . ?
C53 H53C 1.04(5) . ?
C53 H53D 1.13(5) . ?
C54 C55 1.541(2) . ?
C54 H54A 0.9900 . ?
C54 H54B 0.9900 . ?
C55 C56 1.427(14) . ?
C55 H55A 0.9900 . ?
C55 H55B 0.9900 . ?
C56 C55A 1.465(17) . ?
C56 H56A 0.9900 . ?
C56 H56B 0.9900 . ?
C56 H56C 1.16(6) . ?
C56 H56D 1.04(6) . ?
C57 C57 1.323(10) 2 ?
C57 C58 1.529(2) . ?
C57 H57A 0.9900 . ?
C57 H57B 0.9900 . ?
C58 C59 1.525(2) . ?
C58 H58A 0.9900 . ?
C58 H58B 0.9900 . ?
C59 H59A 0.9800 . ?
C59 H59B 0.9800 . ?
C59 H59C 0.9800 . ?
C50A C51A 1.539(2) . ?
C50A H50C 0.9900 . ?
C50A H50D 0.9900 . ?
C51A H52C 1.03(7) . ?
C51A H51C 0.9900 . ?
C51A H51D 0.9900 . ?
C54A C55A 1.540(2) . ?
C54A H54C 0.9900 . ?
C54A H54D 0.9900 . ?
C55A H55C 0.9900 . ?
C55A H55D 0.9900 . ?

loop_
_geom_torsion_atom_site_label_1
_geom_torsion_atom_site_label_2
_geom_torsion_atom_site_label_3
_geom_torsion_atom_site_label_4
_geom_torsion
_geom_torsion_site_symmetry_1
_geom_torsion_site_symmetry_2
_geom_torsion_site_symmetry_3
_geom_torsion_site_symmetry_4
_geom_torsion_publ_flag
O2 Ca1 O1 C56 66.4(3) . . . . ?
N4 Ca1 O1 C56 -70.99(19) . . . . ?
N3 Ca1 O1 C56 129.37(19) . . . . ?
N1 Ca1 O1 C56 -178.70(19) . . . . ?
N6 Ca1 O1 C56 -18.75(19) . . . . ?
N5 Ca1 O1 C56 -45.05(19) . . . . ?
N2 Ca1 O1 C56 155.58(19) . . . . ?
O2 Ca1 O1 C53 -110.5(2) . . . . ?
N4 Ca1 O1 C53 112.06(13) . . . . ?
N3 Ca1 O1 C53 -47.57(13) . . . . ?
N1 Ca1 O1 C53 4.35(13) . . . . ?
N6 Ca1 O1 C53 164.31(13) . . . . ?
N5 Ca1 O1 C53 138.01(13) . . . . ?
N2 Ca1 O1 C53 -21.36(13) . . . . ?
O1 Ca1 O2 C52 32.8(3) . . . . ?
N4 Ca1 O2 C52 170.01(17) . . . . ?
N3 Ca1 O2 C52 -30.54(17) . . . . ?
N1 Ca1 O2 C52 -81.27(17) . . . . ?
N6 Ca1 O2 C52 117.15(17) . . . . ?
N5 Ca1 O2 C52 143.52(17) . . . . ?
N2 Ca1 O2 C52 -56.22(17) . . . . ?
O1 Ca1 O2 C49 -149.58(18) . . . . ?
N4 Ca1 O2 C49 -12.35(16) . . . . ?
N3 Ca1 O2 C49 147.10(16) . . . . ?
N1 Ca1 O2 C49 96.37(16) . . . . ?
N6 Ca1 O2 C49 -65.22(16) . . . . ?
N5 Ca1 O2 C49 -38.85(16) . . . . ?
N2 Ca1 O2 C49 121.42(16) . . . . ?
O1 Ca1 N1 N2 -88.24(10) . . . . ?
O2 Ca1 N1 N2 77.27(10) . . . . ?
N4 Ca1 N1 N2 176.59(9) . . . . ?
N3 Ca1 N1 N2 -1.04(8) . . . . ?
N6 Ca1 N1 N2 -167.96(12) . . . . ?
N5 Ca1 N1 N2 -178.40(8) . . . . ?
O1 Ca1 N1 C37 89.1(2) . . . . ?
O2 Ca1 N1 C37 -105.4(2) . . . . ?
N4 Ca1 N1 C37 -6.1(2) . . . . ?
N3 Ca1 N1 C37 176.3(2) . . . . ?
N6 Ca1 N1 C37 9.4(3) . . . . ?
N5 Ca1 N1 C37 -1.1(2) . . . . ?
N2 Ca1 N1 C37 177.3(3) . . . . ?
C37 N1 N2 N3 -176.74(13) . . . . ?
Ca1 N1 N2 N3 1.64(13) . . . . ?
C37 N1 N2 Ca1 -178.37(16) . . . . ?
O1 Ca1 N2 N1 91.60(10) . . . . ?
O2 Ca1 N2 N1 -104.30(10) . . . . ?
N4 Ca1 N2 N1 -4.47(12) . . . . ?
N3 Ca1 N2 N1 178.14(15) . . . . ?
N6 Ca1 N2 N1 144.2(3) . . . . ?
N5 Ca1 N2 N1 3.28(17) . . . . ?
O1 Ca1 N2 N3 -86.54(10) . . . . ?
O2 Ca1 N2 N3 77.56(10) . . . . ?
N4 Ca1 N2 N3 177.39(9) . . . . ?
N1 Ca1 N2 N3 -178.14(15) . . . . ?
N6 Ca1 N2 N3 -33.9(4) . . . . ?
N5 Ca1 N2 N3 -174.86(12) . . . . ?
N1 N2 N3 C25 -175.37(14) . . . . ?
Ca1 N2 N3 C25 -173.73(16) . . . . ?
N1 N2 N3 Ca1 -1.64(13) . . . . ?
O1 Ca1 N3 N2 92.79(9) . . . . ?
O2 Ca1 N3 N2 -101.40(10) . . . . ?
N4 Ca1 N3 N2 -5.4(2) . . . . ?
N1 Ca1 N3 N2 1.02(8) . . . . ?
N6 Ca1 N3 N2 172.57(9) . . . . ?
N5 Ca1 N3 N2 162.3(4) . . . . ?
O1 Ca1 N3 C25 -97.7(2) . . . . ?
O2 Ca1 N3 C25 68.1(2) . . . . ?
N4 Ca1 N3 C25 164.04(18) . . . . ?
N1 Ca1 N3 C25 170.5(2) . . . . ?
N6 Ca1 N3 C25 -18.0(3) . . . . ?
N5 Ca1 N3 C25 -28.2(6) . . . . ?
N2 Ca1 N3 C25 169.5(3) . . . . ?
O1 Ca1 N4 N5 80.21(10) . . . . ?
O2 Ca1 N4 N5 -89.03(10) . . . . ?
N3 Ca1 N4 N5 177.15(12) . . . . ?
N1 Ca1 N4 N5 171.82(9) . . . . ?
N6 Ca1 N4 N5 -1.51(9) . . . . ?
N2 Ca1 N4 N5 173.85(8) . . . . ?
O1 Ca1 N4 C13 -93.8(2) . . . . ?
O2 Ca1 N4 C13 97.0(2) . . . . ?
N3 Ca1 N4 C13 3.2(3) . . . . ?
N1 Ca1 N4 C13 -2.2(2) . . . . ?
N6 Ca1 N4 C13 -175.5(2) . . . . ?
N5 Ca1 N4 C13 -174.0(3) . . . . ?
N2 Ca1 N4 C13 -0.1(3) . . . . ?
C13 N4 N5 N6 179.14(14) . . . . ?
Ca1 N4 N5 N6 2.47(14) . . . . ?
C13 N4 N5 Ca1 176.67(16) . . . . ?
O1 Ca1 N5 N6 81.75(10) . . . . ?
O2 Ca1 N5 N6 -83.40(10) . . . . ?
N4 Ca1 N5 N6 -177.30(16) . . . . ?
N3 Ca1 N5 N6 12.4(5) . . . . ?
N1 Ca1 N5 N6 171.90(9) . . . . ?
N2 Ca1 N5 N6 169.93(11) . . . . ?
O1 Ca1 N5 N4 -100.95(10) . . . . ?
O2 Ca1 N5 N4 93.90(10) . . . . ?
N3 Ca1 N5 N4 -170.3(4) . . . . ?
N1 Ca1 N5 N4 -10.80(12) . . . . ?
N6 Ca1 N5 N4 177.30(16) . . . . ?
N2 Ca1 N5 N4 -12.77(17) . . . . ?
N4 N5 N6 C1 -173.71(14) . . . . ?
Ca1 N5 N6 C1 -171.33(15) . . . . ?
N4 N5 N6 Ca1 -2.38(14) . . . . ?
O1 Ca1 N6 N5 -97.43(10) . . . . ?
O2 Ca1 N6 N5 98.43(10) . . . . ?
N4 Ca1 N6 N5 1.50(9) . . . . ?
N3 Ca1 N6 N5 -177.62(9) . . . . ?
N1 Ca1 N6 N5 -17.1(2) . . . . ?
N2 Ca1 N6 N5 -150.2(3) . . . . ?
O1 Ca1 N6 C1 66.2(2) . . . . ?
O2 Ca1 N6 C1 -97.9(2) . . . . ?
N4 Ca1 N6 C1 165.2(3) . . . . ?
N3 Ca1 N6 C1 -14.0(3) . . . . ?
N1 Ca1 N6 C1 146.6(2) . . . . ?
N5 Ca1 N6 C1 163.7(3) . . . . ?
N2 Ca1 N6 C1 13.5(5) . . . . ?
N5 N6 C1 C6 45.6(2) . . . . ?
Ca1 N6 C1 C6 -116.8(2) . . . . ?
N5 N6 C1 C2 -137.80(16) . . . . ?
Ca1 N6 C1 C2 59.9(3) . . . . ?
C6 C1 C2 C3 -0.1(3) . . . . ?
N6 C1 C2 C3 -176.81(17) . . . . ?
C6 C1 C2 C10 -173.48(17) . . . . ?
N6 C1 C2 C10 9.8(2) . . . . ?
C1 C2 C3 C4 -0.6(3) . . . . ?
C10 C2 C3 C4 172.8(2) . . . . ?
C2 C3 C4 C5 0.1(4) . . . . ?
C3 C4 C5 C6 1.1(4) . . . . ?
C4 C5 C6 C1 -1.8(3) . . . . ?
C4 C5 C6 C7 178.0(2) . . . . ?
C2 C1 C6 C5 1.2(3) . . . . ?
N6 C1 C6 C5 177.75(18) . . . . ?
C2 C1 C6 C7 -178.56(18) . . . . ?
N6 C1 C6 C7 -2.0(3) . . . . ?
C5 C6 C7 C9 79.3(2) . . . . ?
C1 C6 C7 C9 -101.0(2) . . . . ?
C5 C6 C7 C8 -45.4(3) . . . . ?
C1 C6 C7 C8 134.4(2) . . . . ?
C3 C2 C10 C12 33.0(3) . . . . ?
C1 C2 C10 C12 -153.70(19) . . . . ?
C3 C2 C10 C11 -91.0(2) . . . . ?
C1 C2 C10 C11 82.3(2) . . . . ?
N5 N4 C13 C14 65.3(2) . . . . ?
Ca1 N4 C13 C14 -121.1(2) . . . . ?
N5 N4 C13 C18 -117.21(18) . . . . ?
Ca1 N4 C13 C18 56.4(3) . . . . ?
C18 C13 C14 C15 1.0(3) . . . . ?
N4 C13 C14 C15 178.43(18) . . . . ?
C18 C13 C14 C19 -179.36(18) . . . . ?
N4 C13 C14 C19 -2.0(3) . . . . ?
C13 C14 C15 C16 -1.4(3) . . . . ?
C19 C14 C15 C16 179.0(2) . . . . ?
C14 C15 C16 C17 0.7(4) . . . . ?
C15 C16 C17 C18 0.4(4) . . . . ?
C16 C17 C18 C13 -0.7(4) . . . . ?
C16 C17 C18 C22 175.0(2) . . . . ?
C14 C13 C18 C17 0.0(3) . . . . ?
N4 C13 C18 C17 -177.53(19) . . . . ?
C14 C13 C18 C22 -175.56(19) . . . . ?
N4 C13 C18 C22 6.9(3) . . . . ?
C15 C14 C19 C20 -53.9(3) . . . . ?
C13 C14 C19 C20 126.5(2) . . . . ?
C15 C14 C19 C21 69.2(3) . . . . ?
C13 C14 C19 C21 -110.5(2) . . . . ?
C17 C18 C22 C23 48.6(3) . . . . ?
C13 C18 C22 C23 -135.9(2) . . . . ?
C17 C18 C22 C24 -75.5(3) . . . . ?
C13 C18 C22 C24 100.1(2) . . . . ?
N2 N3 C25 C30 44.8(2) . . . . ?
Ca1 N3 C25 C30 -123.79(19) . . . . ?
N2 N3 C25 C26 -139.50(15) . . . . ?
Ca1 N3 C25 C26 51.9(3) . . . . ?
C30 C25 C26 C27 -4.1(2) . . . . ?
N3 C25 C26 C27 -179.97(15) . . . . ?
C30 C25 C26 C31 173.68(16) . . . . ?
N3 C25 C26 C31 -2.2(2) . . . . ?
C25 C26 C27 C28 1.0(3) . . . . ?
C31 C26 C27 C28 -176.68(18) . . . . ?
C26 C27 C28 C29 1.6(3) . . . . ?
C27 C28 C29 C30 -1.2(3) . . . . ?
C28 C29 C30 C25 -1.8(3) . . . . ?
C28 C29 C30 C34 176.29(18) . . . . ?
N3 C25 C30 C29 179.98(16) . . . . ?
C26 C25 C30 C29 4.4(2) . . . . ?
N3 C25 C30 C34 2.0(3) . . . . ?
C26 C25 C30 C34 -173.56(16) . . . . ?
C27 C26 C31 C32 -27.3(2) . . . . ?
C25 C26 C31 C32 155.04(17) . . . . ?
C27 C26 C31 C33 97.3(2) . . . . ?
C25 C26 C31 C33 -80.4(2) . . . . ?
C29 C30 C34 C36 77.0(2) . . . . ?
C25 C30 C34 C36 -105.0(2) . . . . ?
C29 C30 C34 C35 -47.0(2) . . . . ?
C25 C30 C34 C35 130.98(19) . . . . ?
N2 N1 C37 C38 56.0(2) . . . . ?
Ca1 N1 C37 C38 -121.07(19) . . . . ?
N2 N1 C37 C42 -129.71(16) . . . . ?
Ca1 N1 C37 C42 53.2(3) . . . . ?
C42 C37 C38 C39 -0.5(3) . . . . ?
N1 C37 C38 C39 173.51(16) . . . . ?
C42 C37 C38 C46 179.76(17) . . . . ?
N1 C37 C38 C46 -6.2(3) . . . . ?
C37 C38 C39 C40 0.0(3) . . . . ?
C46 C38 C39 C40 179.69(18) . . . . ?
C38 C39 C40 C41 0.5(3) . . . . ?
C39 C40 C41 C42 -0.3(3) . . . . ?
C40 C41 C42 C37 -0.3(3) . . . . ?
C40 C41 C42 C43 174.76(19) . . . . ?
C38 C37 C42 C41 0.7(3) . . . . ?
N1 C37 C42 C41 -173.77(17) . . . . ?
C38 C37 C42 C43 -174.29(17) . . . . ?
N1 C37 C42 C43 11.2(2) . . . . ?
C41 C42 C43 C44 -93.3(2) . . . . ?
C37 C42 C43 C44 81.6(2) . . . . ?
C41 C42 C43 C45 31.2(3) . . . . ?
C37 C42 C43 C45 -153.85(18) . . . . ?
C39 C38 C46 C48 66.2(2) . . . . ?
C37 C38 C46 C48 -114.1(2) . . . . ?
C39 C38 C46 C47 -57.4(2) . . . . ?
C37 C38 C46 C47 122.32(19) . . . . ?
C52 O2 C49 C50 7.0(6) . . . . ?
Ca1 O2 C49 C50 -171.0(6) . . . . ?
C52 O2 C49 C50A 14.3(8) . . . . ?
Ca1 O2 C49 C50A -163.7(8) . . . . ?
O2 C49 C50 C51 23.4(9) . . . . ?
C50A C49 C50 C51 -70(5) . . . . ?
C49 C50 C51 C52 -40.9(8) . . . . ?
C49 O2 C52 C51A -14.6(8) . . . . ?
Ca1 O2 C52 C51A 163.3(7) . . . . ?
C49 O2 C52 C51 -32.9(3) . . . . ?
Ca1 O2 C52 C51 145.1(2) . . . . ?
C50 C51 C52 C51A -77(2) . . . . ?
C50 C51 C52 O2 43.3(6) . . . . ?
C56 O1 C53 C54A 16.6(4) . . . . ?
Ca1 O1 C53 C54A -165.8(3) . . . . ?
C56 O1 C53 C54 -14.2(3) . . . . ?
Ca1 O1 C53 C54 163.4(3) . . . . ?
O1 C53 C54 C55 33.4(6) . . . . ?
C54A C53 C54 C55 -67.5(9) . . . . ?
C53 C54 C55 C56 -41.8(7) . . . . ?
C54 C55 C56 O1 35.6(7) . . . . ?
C54 C55 C56 C55A -56(2) . . . . ?
C53 O1 C56 C55 -13.2(5) . . . . ?
Ca1 O1 C56 C55 169.6(4) . . . . ?
C53 O1 C56 C55A 2.9(8) . . . . ?
Ca1 O1 C56 C55A -174.3(7) . . . . ?
C57 C57 C58 C59 170.6(5) 2 . . . ?
C50 C49 C50A C51A 80(5) . . . . ?
O2 C49 C50A C51A -8.9(12) . . . . ?
O2 C52 C51A C50A 8.5(15) . . . . ?
C51 C52 C51A C50A 73(2) . . . . ?
C49 C50A C51A C52 0.4(16) . . . . ?
O1 C53 C54A C55A -27.7(8) . . . . ?
C54 C53 C54A C55A 60.0(10) . . . . ?
C55 C56 C55A C54A 73.4(19) . . . . ?
O1 C56 C55A C54A -20.1(12) . . . . ?
C53 C54A C55A C56 29.3(12) . . . . ?
